data_4102775
loop_
_publ_author_name
'Changle Chen'
'Richard F. Jordan'

_publ_section_title
;
 Palladium-Catalyzed Dimerization of Vinyl Ethers to Acetals
;
_journal_name_full 'Journal of the American Chemical Society'
_journal_page_first 10254
_journal_page_last 10255
_journal_paper_doi 10.1021/ja104523y
_journal_volume 132
_journal_year 2010
_chemical_formula_sum 'C40 H33 O2 Si2'
_chemical_formula_weight 601.84
_chemical_melting_point ??
_chemical_name_systematic
; 
 ? 
;
_space_group_IT_number 14
_symmetry_space_group_name_Hall '-P 2ybc'
_symmetry_space_group_name_H-M 'P 1 21/c 1'
_atom_sites_solution_hydrogens geom
_atom_sites_solution_primary direct
_atom_sites_solution_secondary difmap
_audit_creation_method SHELXL-97
_cell_angle_alpha 90.00
_cell_angle_beta 98.302(7)
_cell_angle_gamma 90.00
_cell_formula_units_Z 4
_cell_length_a 9.306(4)
_cell_length_b 18.733(8)
_cell_length_c 19.586(8)
_cell_measurement_reflns_used 1024
_cell_measurement_temperature 100(2)
_cell_measurement_theta_max 28.30
_cell_measurement_theta_min 1.51
_cell_volume 3379(2)
_computing_structure_refinement 'SHELXL-97 (Sheldrick, 1997)'
_computing_structure_solution 'SHELXS-97 (Sheldrick, 1990)'
_diffrn_ambient_temperature 100(2)
_diffrn_measured_fraction_theta_full 0.966
_diffrn_measured_fraction_theta_max 0.966
_diffrn_radiation_monochromator graphite
_diffrn_radiation_source 'fine-focus sealed tube'
_diffrn_radiation_type MoK\a
_diffrn_radiation_wavelength 0.71073
_diffrn_reflns_av_R_equivalents 0.0445
_diffrn_reflns_av_sigmaI/netI 0.0345
_diffrn_reflns_limit_h_max 12
_diffrn_reflns_limit_h_min -11
_diffrn_reflns_limit_k_max 24
_diffrn_reflns_limit_k_min -24
_diffrn_reflns_limit_l_max 25
_diffrn_reflns_limit_l_min -25
_diffrn_reflns_number 39257
_diffrn_reflns_theta_full 28.30
_diffrn_reflns_theta_max 28.30
_diffrn_reflns_theta_min 1.51
_exptl_absorpt_coefficient_mu 0.138
_exptl_absorpt_correction_T_max 0.9729
_exptl_absorpt_correction_T_min 0.9729
_exptl_absorpt_correction_type multi-scan
_exptl_absorpt_process_details
;
absorption corrections were made based on correspondance of
equivalent intensities usingprogram SADABS (G. Sheldrick, Bruker 
Analytical X-ray Systems, Madison, WI)
;
_exptl_crystal_density_diffrn 1.183
_exptl_crystal_density_method 'not measured'
_exptl_crystal_F_000 1268
_exptl_crystal_size_max 0.20
_exptl_crystal_size_mid 0.20
_exptl_crystal_size_min 0.20
_refine_diff_density_max 0.496
_refine_diff_density_min -0.256
_refine_diff_density_rms 0.065
_refine_ls_extinction_method none
_refine_ls_goodness_of_fit_ref 1.065
_refine_ls_hydrogen_treatment constr
_refine_ls_matrix_type full
_refine_ls_number_parameters 406
_refine_ls_number_reflns 8120
_refine_ls_number_restraints 0
_refine_ls_restrained_S_all 1.065
_refine_ls_R_factor_all 0.0600
_refine_ls_R_factor_gt 0.0510
_refine_ls_shift/su_max 0.000
_refine_ls_shift/su_mean 0.000
_refine_ls_structure_factor_coef Fsqd
_refine_ls_weighting_details 'calc w=1/[\s^2^(Fo^2^)+(0.0895P)^2^+0.1754P] where P=(Fo^2^+2Fc^2^)/3'
_refine_ls_weighting_scheme calc
_refine_ls_wR_factor_gt 0.1381
_refine_ls_wR_factor_ref 0.1442
_reflns_number_gt 6731
_reflns_number_total 8120
_reflns_threshold_expression >2sigma(I)
_cod_data_source_file ja104523y_si_003.cif
_cod_data_source_block chan34x
_cod_original_cell_volume 3378(2)
_cod_database_code 4102775

loop_
_symmetry_equiv_pos_as_xyz
'x, y, z'
'-x, y+1/2, -z+1/2'
'-x, -y, -z'
'x, -y-1/2, z-1/2'

loop_
_atom_site_label
_atom_site_type_symbol
_atom_site_fract_x
_atom_site_fract_y
_atom_site_fract_z
_atom_site_U_iso_or_equiv
_atom_site_adp_type
_atom_site_occupancy
_atom_site_symmetry_multiplicity
_atom_site_calc_flag
_atom_site_refinement_flags
C1 C 0.43018(16) 0.31977(8) 0.00864(7) 0.0243(3) Uani 1 1 d .
C2 C 0.4297(2) 0.28140(10) -0.05295(9) 0.0385(4) Uani 1 1 d .
H2 H 0.3865 0.2354 -0.0571 0.046 Uiso 1 1 calc R
C3 C 0.4910(2) 0.30903(12) -0.10816(9) 0.0465(5) Uani 1 1 d .
H3 H 0.4882 0.2821 -0.1494 0.056 Uiso 1 1 calc R
C4 C 0.55592(19) 0.37555(10) -0.10300(9) 0.0381(4) Uani 1 1 d .
H4 H 0.5972 0.3946 -0.1407 0.046 Uiso 1 1 calc R
C5 C 0.56021(18) 0.41399(9) -0.04271(9) 0.0334(4) Uani 1 1 d .
H5 H 0.6060 0.4594 -0.0386 0.040 Uiso 1 1 calc R
C6 C 0.49782(17) 0.38658(8) 0.01231(8) 0.0276(3) Uani 1 1 d .
H6 H 0.5013 0.4140 0.0533 0.033 Uiso 1 1 calc R
C7 C 0.40778(16) 0.20169(8) 0.11952(8) 0.0252(3) Uani 1 1 d .
C8 C 0.32906(18) 0.16505(9) 0.16435(9) 0.0357(4) Uani 1 1 d .
H8 H 0.2363 0.1824 0.1712 0.043 Uiso 1 1 calc R
C9 C 0.3842(2) 0.10371(10) 0.19903(10) 0.0417(4) Uani 1 1 d .
H9 H 0.3295 0.0797 0.2294 0.050 Uiso 1 1 calc R
C10 C 0.5192(2) 0.07792(9) 0.18895(10) 0.0384(4) Uani 1 1 d .
H10 H 0.5573 0.0362 0.2125 0.046 Uiso 1 1 calc R
C11 C 0.59830(18) 0.11283(9) 0.14475(9) 0.0342(4) Uani 1 1 d .
H11 H 0.6903 0.0947 0.1376 0.041 Uiso 1 1 calc R
C12 C 0.54395(17) 0.17436(8) 0.11068(8) 0.0293(3) Uani 1 1 d .
H12 H 0.6001 0.1983 0.0809 0.035 Uiso 1 1 calc R
C13 C 0.13787(16) 0.26813(8) 0.03967(8) 0.0243(3) Uani 1 1 d .
C14 C 0.02979(17) 0.31993(9) 0.03862(8) 0.0315(4) Uani 1 1 d .
H14 H 0.0540 0.3659 0.0572 0.038 Uiso 1 1 calc R
C15 C -0.11329(19) 0.30495(12) 0.01056(10) 0.0471(5) Uani 1 1 d .
H15 H -0.1863 0.3403 0.0113 0.057 Uiso 1 1 calc R
C16 C -0.1492(2) 0.23919(13) -0.01816(13) 0.0619(7) Uani 1 1 d .
H16 H -0.2467 0.2291 -0.0373 0.074 Uiso 1 1 calc R
C17 C -0.0432(3) 0.18793(12) -0.01908(13) 0.0646(7) Uani 1 1 d .
H17 H -0.0675 0.1428 -0.0398 0.077 Uiso 1 1 calc R
C18 C 0.0987(2) 0.20203(9) 0.01008(10) 0.0413(4) Uani 1 1 d .
H18 H 0.1704 0.1660 0.0099 0.050 Uiso 1 1 calc R
C19 C 0.17697(17) 0.44695(8) 0.34355(8) 0.0277(3) Uani 1 1 d .
C20 C 0.29596(19) 0.43186(9) 0.39378(8) 0.0323(4) Uani 1 1 d .
H20 H 0.3698 0.4006 0.3829 0.039 Uiso 1 1 calc R
C21 C 0.3080(2) 0.46201(10) 0.45984(9) 0.0399(4) Uani 1 1 d .
H21 H 0.3891 0.4510 0.4935 0.048 Uiso 1 1 calc R
C22 C 0.2020(2) 0.50765(11) 0.47574(9) 0.0472(5) Uani 1 1 d .
H22 H 0.2097 0.5279 0.5206 0.057 Uiso 1 1 calc R
C23 C 0.0837(2) 0.52437(11) 0.42668(10) 0.0464(5) Uani 1 1 d .
H23 H 0.0116 0.5566 0.4377 0.056 Uiso 1 1 calc R
C24 C 0.07096(19) 0.49371(9) 0.36105(9) 0.0353(4) Uani 1 1 d .
H24 H -0.0109 0.5048 0.3279 0.042 Uiso 1 1 calc R
C25 C 0.05015(17) 0.45588(8) 0.18836(8) 0.0266(3) Uani 1 1 d .
C26 C -0.10167(19) 0.45968(10) 0.18285(9) 0.0365(4) Uani 1 1 d .
H26 H -0.1500 0.4348 0.2152 0.044 Uiso 1 1 calc R
C27 C -0.1823(2) 0.49916(10) 0.13095(10) 0.0422(4) Uani 1 1 d .
H27 H -0.2850 0.5011 0.1281 0.051 Uiso 1 1 calc R
C28 C -0.1141(2) 0.53579(9) 0.08334(9) 0.0392(4) Uani 1 1 d .
H28 H -0.1697 0.5626 0.0477 0.047 Uiso 1 1 calc R
C29 C 0.0350(2) 0.53311(9) 0.08788(9) 0.0376(4) Uani 1 1 d .
H29 H 0.0822 0.5582 0.0553 0.045 Uiso 1 1 calc R
C30 C 0.11655(19) 0.49395(8) 0.13984(8) 0.0315(4) Uani 1 1 d .
H30 H 0.2193 0.4929 0.1426 0.038 Uiso 1 1 calc R
C31 C 0.08534(16) 0.31095(8) 0.26248(8) 0.0246(3) Uani 1 1 d .
C32 C -0.0002(2) 0.27818(10) 0.20717(9) 0.0374(4) Uani 1 1 d .
H32 H -0.0243 0.3038 0.1652 0.045 Uiso 1 1 calc R
C33 C -0.0511(2) 0.20890(10) 0.21186(10) 0.0420(4) Uani 1 1 d .
H33 H -0.1082 0.1876 0.1731 0.050 Uiso 1 1 calc R
C34 C -0.0196(2) 0.17107(10) 0.27210(10) 0.0435(5) Uani 1 1 d .
H34 H -0.0532 0.1235 0.2752 0.052 Uiso 1 1 calc R
C35 C 0.0609(3) 0.20296(11) 0.32753(12) 0.0698(8) Uani 1 1 d .
H35 H 0.0815 0.1777 0.3699 0.084 Uiso 1 1 calc R
C36 C 0.1131(3) 0.27188(10) 0.32280(11) 0.0544(6) Uani 1 1 d .
H36 H 0.1694 0.2928 0.3621 0.065 Uiso 1 1 calc R
C37 C 0.39655(16) 0.34851(9) 0.20537(7) 0.0267(3) Uani 1 1 d .
H37 H 0.3844 0.3004 0.2260 0.032 Uiso 1 1 calc R
C38 C 0.55744(17) 0.36648(11) 0.21012(8) 0.0357(4) Uani 1 1 d .
H38A H 0.6042 0.3322 0.1818 0.043 Uiso 1 1 calc R
H38B H 0.5681 0.4149 0.1911 0.043 Uiso 1 1 calc R
C39 C 0.6332(2) 0.36384(19) 0.28349(11) 0.0740(9) Uani 1 1 d .
C40A C 0.6773(5) 0.3971(3) 0.3285(2) 0.0443(11) Uani 0.40 1 d P
C40B C 0.7234(4) 0.3271(3) 0.30972(19) 0.0624(12) Uani 0.60 1 d P
O1 O 0.32909(11) 0.34966(6) 0.13558(5) 0.0262(2) Uani 1 1 d .
O2 O 0.33118(11) 0.40102(6) 0.24193(5) 0.0289(3) Uani 1 1 d .
Si1 Si 0.32975(4) 0.28546(2) 0.07788(2) 0.02163(12) Uani 1 1 d .
Si2 Si 0.16096(4) 0.40267(2) 0.25719(2) 0.02318(12) Uani 1 1 d .

loop_
_atom_site_aniso_label
_atom_site_aniso_U_11
_atom_site_aniso_U_22
_atom_site_aniso_U_33
_atom_site_aniso_U_23
_atom_site_aniso_U_13
_atom_site_aniso_U_12
C1 0.0204(7) 0.0292(8) 0.0226(7) 0.0012(6) 0.0008(5) 0.0044(6)
C2 0.0472(11) 0.0392(10) 0.0300(9) -0.0077(7) 0.0088(8) -0.0065(8)
C3 0.0578(12) 0.0577(12) 0.0262(9) -0.0071(8) 0.0136(8) -0.0017(10)
C4 0.0341(9) 0.0515(11) 0.0298(9) 0.0110(8) 0.0082(7) 0.0060(8)
C5 0.0277(8) 0.0350(9) 0.0374(9) 0.0085(7) 0.0042(7) 0.0031(7)
C6 0.0262(8) 0.0290(8) 0.0270(8) 0.0010(6) 0.0019(6) 0.0031(6)
C7 0.0231(7) 0.0266(7) 0.0243(7) 0.0000(6) -0.0016(6) 0.0035(6)
C8 0.0285(8) 0.0381(9) 0.0408(10) 0.0095(8) 0.0061(7) 0.0085(7)
C9 0.0415(10) 0.0396(10) 0.0447(11) 0.0171(8) 0.0087(8) 0.0069(8)
C10 0.0377(9) 0.0316(9) 0.0429(10) 0.0076(8) -0.0050(8) 0.0088(7)
C11 0.0256(8) 0.0315(8) 0.0434(10) -0.0016(7) -0.0025(7) 0.0072(6)
C12 0.0254(8) 0.0297(8) 0.0322(8) -0.0012(7) 0.0017(6) 0.0019(6)
C13 0.0221(7) 0.0259(7) 0.0237(7) 0.0049(6) -0.0008(6) 0.0005(6)
C14 0.0271(8) 0.0361(9) 0.0306(8) 0.0068(7) 0.0020(6) 0.0050(7)
C15 0.0248(9) 0.0649(13) 0.0501(12) 0.0249(10) -0.0001(8) 0.0103(8)
C16 0.0325(10) 0.0678(15) 0.0764(16) 0.0317(13) -0.0232(10) -0.0196(10)
C17 0.0576(13) 0.0392(11) 0.0821(17) 0.0138(11) -0.0404(12) -0.0183(10)
C18 0.0403(10) 0.0290(9) 0.0480(11) 0.0029(8) -0.0154(8) -0.0017(7)
C19 0.0341(8) 0.0265(7) 0.0240(7) -0.0041(6) 0.0098(6) -0.0118(6)
C20 0.0420(9) 0.0308(8) 0.0244(8) -0.0017(6) 0.0053(7) -0.0112(7)
C21 0.0520(11) 0.0432(10) 0.0241(8) -0.0023(7) 0.0039(8) -0.0190(8)
C22 0.0590(13) 0.0573(12) 0.0282(9) -0.0172(9) 0.0161(9) -0.0225(10)
C23 0.0461(11) 0.0554(12) 0.0426(11) -0.0212(9) 0.0229(9) -0.0120(9)
C24 0.0340(9) 0.0410(10) 0.0331(9) -0.0098(7) 0.0129(7) -0.0103(7)
C25 0.0340(8) 0.0226(7) 0.0233(7) -0.0032(6) 0.0045(6) -0.0046(6)
C26 0.0330(9) 0.0378(9) 0.0377(9) 0.0056(7) 0.0021(7) -0.0086(7)
C27 0.0363(10) 0.0410(10) 0.0456(11) 0.0033(8) -0.0064(8) -0.0051(8)
C28 0.0560(11) 0.0285(8) 0.0302(9) 0.0007(7) -0.0039(8) 0.0013(8)
C29 0.0586(12) 0.0266(8) 0.0298(9) 0.0031(7) 0.0137(8) 0.0027(8)
C30 0.0424(9) 0.0234(7) 0.0309(8) -0.0019(6) 0.0128(7) -0.0008(7)
C31 0.0240(7) 0.0244(7) 0.0258(7) -0.0026(6) 0.0052(6) -0.0015(6)
C32 0.0434(10) 0.0378(9) 0.0296(9) 0.0010(7) 0.0006(7) -0.0160(7)
C33 0.0453(11) 0.0378(10) 0.0418(10) -0.0058(8) 0.0023(8) -0.0182(8)
C34 0.0564(12) 0.0249(8) 0.0497(11) -0.0001(8) 0.0092(9) -0.0105(8)
C35 0.117(2) 0.0331(10) 0.0481(13) 0.0150(9) -0.0251(14) -0.0180(12)
C36 0.0826(16) 0.0311(9) 0.0399(11) 0.0056(8) -0.0234(10) -0.0138(10)
C37 0.0253(7) 0.0358(8) 0.0188(7) -0.0025(6) 0.0020(6) -0.0019(6)
C38 0.0243(8) 0.0569(11) 0.0255(8) -0.0028(8) 0.0024(6) -0.0049(7)
C39 0.0332(11) 0.157(3) 0.0289(10) 0.0070(14) -0.0034(9) -0.0360(14)
C40A 0.042(3) 0.055(3) 0.033(2) -0.005(2) -0.006(2) -0.007(2)
C40B 0.0299(17) 0.114(4) 0.0428(19) 0.032(2) 0.0021(15) 0.0095(19)
O1 0.0274(5) 0.0292(6) 0.0207(5) -0.0030(4) -0.0004(4) 0.0036(4)
O2 0.0260(6) 0.0352(6) 0.0265(6) -0.0086(4) 0.0078(5) -0.0085(4)
Si1 0.0193(2) 0.0240(2) 0.0208(2) -0.00058(15) -0.00006(15) 0.00239(15)
Si2 0.0251(2) 0.0252(2) 0.0199(2) -0.00300(15) 0.00525(16) -0.00629(16)

loop_
_atom_type_symbol
_atom_type_description
_atom_type_scat_dispersion_real
_atom_type_scat_dispersion_imag
_atom_type_scat_source
C C 0.0033 0.0016 'International Tables Vol C Tables 4.2.6.8 and 6.1.1.4'
H H 0.0000 0.0000 'International Tables Vol C Tables 4.2.6.8 and 6.1.1.4'
O O 0.0106 0.0060 'International Tables Vol C Tables 4.2.6.8 and 6.1.1.4'
Si Si 0.0817 0.0704 'International Tables Vol C Tables 4.2.6.8 and 6.1.1.4'

loop_
_geom_angle_atom_site_label_1
_geom_angle_atom_site_label_2
_geom_angle_atom_site_label_3
_geom_angle
C6 C1 C2 116.61(15)
C6 C1 Si1 122.63(12)
C2 C1 Si1 120.52(12)
C3 C2 C1 121.74(17)
C4 C3 C2 120.12(17)
C5 C4 C3 119.46(16)
C4 C5 C6 120.40(16)
C5 C6 C1 121.65(15)
C12 C7 C8 117.56(14)
C12 C7 Si1 123.72(12)
C8 C7 Si1 118.68(12)
C9 C8 C7 121.33(16)
C10 C9 C8 119.67(17)
C11 C10 C9 120.04(16)
C10 C11 C12 120.29(16)
C11 C12 C7 121.11(16)
C18 C13 C14 117.84(15)
C18 C13 Si1 120.02(12)
C14 C13 Si1 122.13(12)
C15 C14 C13 120.75(17)
C16 C15 C14 120.22(18)
C15 C16 C17 119.85(18)
C16 C17 C18 120.2(2)
C17 C18 C13 121.15(18)
C24 C19 C20 117.95(15)
C24 C19 Si2 122.18(13)
C20 C19 Si2 119.84(13)
C19 C20 C21 121.15(17)
C22 C21 C20 119.71(18)
C21 C22 C23 120.43(17)
C22 C23 C24 119.84(19)
C23 C24 C19 120.91(18)
C30 C25 C26 117.37(15)
C30 C25 Si2 120.72(13)
C26 C25 Si2 121.91(12)
C27 C26 C25 121.04(16)
C28 C27 C26 120.43(18)
C29 C28 C27 119.59(16)
C28 C29 C30 120.33(16)
C29 C30 C25 121.23(17)
C36 C31 C32 116.57(15)
C36 C31 Si2 120.65(12)
C32 C31 Si2 122.78(12)
C33 C32 C31 121.54(17)
C34 C33 C32 120.47(17)
C35 C34 C33 118.87(17)
C34 C35 C36 120.78(19)
C31 C36 C35 121.73(18)
O2 C37 O1 108.43(12)
O2 C37 C38 107.93(13)
O1 C37 C38 110.45(12)
C39 C38 C37 111.77(14)
C40A C39 C40B 79.5(4)
C40A C39 C38 143.9(4)
C40B C39 C38 131.1(4)
C37 O1 Si1 127.11(10)
C37 O2 Si2 126.97(10)
O1 Si1 C13 107.70(6)
O1 Si1 C7 110.68(7)
C13 Si1 C7 108.60(7)
O1 Si1 C1 107.33(7)
C13 Si1 C1 108.62(7)
C7 Si1 C1 113.74(7)
O2 Si2 C25 108.88(7)
O2 Si2 C31 111.81(6)
C25 Si2 C31 111.04(7)
O2 Si2 C19 102.62(6)
C25 Si2 C19 112.36(8)
C31 Si2 C19 109.86(7)

loop_
_geom_bond_atom_site_label_1
_geom_bond_atom_site_label_2
_geom_bond_distance
C1 C6 1.398(2)
C1 C2 1.404(2)
C1 Si1 1.8685(16)
C2 C3 1.393(3)
C3 C4 1.382(3)
C4 C5 1.379(3)
C5 C6 1.394(2)
C7 C12 1.400(2)
C7 C8 1.401(2)
C7 Si1 1.8666(16)
C8 C9 1.394(2)
C9 C10 1.387(3)
C10 C11 1.379(3)
C11 C12 1.390(2)
C13 C18 1.393(2)
C13 C14 1.396(2)
C13 Si1 1.8622(16)
C14 C15 1.394(2)
C15 C16 1.375(3)
C16 C17 1.378(4)
C17 C18 1.386(3)
C19 C24 1.398(2)
C19 C20 1.400(2)
C19 Si2 1.8703(17)
C20 C21 1.401(2)
C21 C22 1.375(3)
C22 C23 1.388(3)
C23 C24 1.397(2)
C25 C30 1.401(2)
C25 C26 1.403(2)
C25 Si2 1.8637(17)
C26 C27 1.387(2)
C27 C28 1.384(3)
C28 C29 1.378(3)
C29 C30 1.388(2)
C31 C36 1.382(2)
C31 C32 1.391(2)
C31 Si2 1.8652(17)
C32 C33 1.389(2)
C33 C34 1.371(3)
C34 C35 1.364(3)
C35 C36 1.387(3)
C37 O2 1.4057(19)
C37 O1 1.4197(18)
C37 C38 1.524(2)
C38 C39 1.507(3)
C39 C40A 1.109(5)
C39 C40B 1.147(4)
O1 Si1 1.6508(12)
O2 Si2 1.6541(13)

loop_
_geom_torsion_atom_site_label_1
_geom_torsion_atom_site_label_2
_geom_torsion_atom_site_label_3
_geom_torsion_atom_site_label_4
_geom_torsion
C6 C1 C2 C3 -1.2(3)
Si1 C1 C2 C3 173.38(15)
C1 C2 C3 C4 0.7(3)
C2 C3 C4 C5 0.4(3)
C3 C4 C5 C6 -0.9(3)
C4 C5 C6 C1 0.4(2)
C2 C1 C6 C5 0.7(2)
Si1 C1 C6 C5 -173.80(12)
C12 C7 C8 C9 0.1(3)
Si1 C7 C8 C9 -177.51(15)
C7 C8 C9 C10 -0.3(3)
C8 C9 C10 C11 -0.1(3)
C9 C10 C11 C12 0.7(3)
C10 C11 C12 C7 -0.9(3)
C8 C7 C12 C11 0.5(2)
Si1 C7 C12 C11 178.00(12)
C18 C13 C14 C15 1.8(2)
Si1 C13 C14 C15 -179.03(13)
C13 C14 C15 C16 -1.7(3)
C14 C15 C16 C17 0.1(3)
C15 C16 C17 C18 1.3(4)
C16 C17 C18 C13 -1.1(4)
C14 C13 C18 C17 -0.4(3)
Si1 C13 C18 C17 -179.60(17)
C24 C19 C20 C21 0.7(2)
Si2 C19 C20 C21 -177.44(12)
C19 C20 C21 C22 -0.5(3)
C20 C21 C22 C23 -0.4(3)
C21 C22 C23 C24 1.1(3)
C22 C23 C24 C19 -0.9(3)
C20 C19 C24 C23 0.0(2)
Si2 C19 C24 C23 178.08(13)
C30 C25 C26 C27 0.5(2)
Si2 C25 C26 C27 -179.53(14)
C25 C26 C27 C28 0.0(3)
C26 C27 C28 C29 -0.3(3)
C27 C28 C29 C30 0.0(3)
C28 C29 C30 C25 0.5(2)
C26 C25 C30 C29 -0.8(2)
Si2 C25 C30 C29 179.26(12)
C36 C31 C32 C33 -1.9(3)
Si2 C31 C32 C33 177.85(15)
C31 C32 C33 C34 0.9(3)
C32 C33 C34 C35 0.9(3)
C33 C34 C35 C36 -1.5(4)
C32 C31 C36 C35 1.3(3)
Si2 C31 C36 C35 -178.5(2)
C34 C35 C36 C31 0.4(4)
O2 C37 C38 C39 63.1(2)
O1 C37 C38 C39 -178.51(19)
C37 C38 C39 C40A -102.7(6)
C37 C38 C39 C40B 115.4(4)
O2 C37 O1 Si1 -160.29(9)
C38 C37 O1 Si1 81.63(16)
O1 C37 O2 Si2 65.18(16)
C38 C37 O2 Si2 -175.16(10)
C37 O1 Si1 C13 127.83(12)
C37 O1 Si1 C7 9.26(13)
C37 O1 Si1 C1 -115.39(12)
C18 C13 Si1 O1 -155.98(14)
C14 C13 Si1 O1 24.85(15)
C18 C13 Si1 C7 -36.09(16)
C14 C13 Si1 C7 144.75(13)
C18 C13 Si1 C1 88.08(15)
C14 C13 Si1 C1 -91.09(14)
C12 C7 Si1 O1 -108.57(14)
C8 C7 Si1 O1 68.90(14)
C12 C7 Si1 C13 133.41(14)
C8 C7 Si1 C13 -49.12(15)
C12 C7 Si1 C1 12.35(16)
C8 C7 Si1 C1 -170.18(13)
C6 C1 Si1 O1 4.14(14)
C2 C1 Si1 O1 -170.12(13)
C6 C1 Si1 C13 120.32(13)
C2 C1 Si1 C13 -53.94(15)
C6 C1 Si1 C7 -118.63(13)
C2 C1 Si1 C7 67.11(15)
C37 O2 Si2 C25 -93.50(13)
C37 O2 Si2 C31 29.56(14)
C37 O2 Si2 C19 147.25(12)
C30 C25 Si2 O2 -7.81(14)
C26 C25 Si2 O2 172.25(13)
C30 C25 Si2 C31 -131.34(12)
C26 C25 Si2 C31 48.72(15)
C30 C25 Si2 C19 105.16(13)
C26 C25 Si2 C19 -74.78(14)
C36 C31 Si2 O2 82.05(17)
C32 C31 Si2 O2 -97.72(15)
C36 C31 Si2 C25 -156.12(16)
C32 C31 Si2 C25 24.11(16)
C36 C31 Si2 C19 -31.20(18)
C32 C31 Si2 C19 149.02(14)
C24 C19 Si2 O2 143.92(13)
C20 C19 Si2 O2 -38.07(14)
C24 C19 Si2 C25 27.13(15)
C20 C19 Si2 C25 -154.85(12)
C24 C19 Si2 C31 -97.02(14)
C20 C19 Si2 C31 80.99(14)
